data_4023301
loop_
_publ_author_name
'Yuan-Yuan Zhu'
'Chuang Li'
'Guang-Yu Li'
'Xi-Kui Jiang'
'Zhan-Ting Li'

_publ_section_title
;
 Hydrogen-Bonded Aryl Amide Macrocycles: Synthesis, Single-Crystal
 Structures, and Stacking Interactions with Fullerenes and Coronene
;
_journal_name_full 'Journal of Organic Chemistry'
_journal_page_first 1745
_journal_page_last 1751
_journal_paper_doi 10.1021/jo702046f
_journal_volume 73
_journal_year 2008
_chemical_formula_sum 'C39 H50 F N5 O7'
_chemical_formula_weight 719.84
_chemical_name_systematic
; 
 ? 
;
_space_group_IT_number 14
_symmetry_cell_setting monoclinic
_symmetry_space_group_name_Hall '-P 2yn'
_symmetry_space_group_name_H-M 'P 1 21/n 1'
_atom_sites_solution_hydrogens geom
_atom_sites_solution_primary direct
_atom_sites_solution_secondary difmap
_audit_creation_method SHELXL-97
_cell_angle_alpha 90.00
_cell_angle_beta 109.7190(10)
_cell_angle_gamma 90.00
_cell_formula_units_Z 4
_cell_length_a 8.9325(7)
_cell_length_b 41.932(3)
_cell_length_c 11.1582(8)
_cell_measurement_reflns_used 3623
_cell_measurement_temperature 293(2)
_cell_measurement_theta_max 43.031
_cell_measurement_theta_min 4.851
_cell_volume 3934.3(5)
_computing_cell_refinement 'Bruker SMART'
_computing_data_collection 'Bruker SMART'
_computing_data_reduction 'Bruker SHELXTL'
_computing_molecular_graphics 'Bruker SHELXTL'
_computing_publication_material 'Bruker SHELXTL'
_computing_structure_refinement 'SHELXL-97 (Sheldrick, 1997)'
_computing_structure_solution 'SHELXS-97 (Sheldrick, 1990)'
_diffrn_ambient_temperature 293(2)
_diffrn_measured_fraction_theta_full 0.998
_diffrn_measured_fraction_theta_max 0.998
_diffrn_measurement_device_type 'CCD area detector'
_diffrn_measurement_method 'phi and omega scans'
_diffrn_radiation_monochromator graphite
_diffrn_radiation_source 'fine-focus sealed tube'
_diffrn_radiation_type MoK\a
_diffrn_radiation_wavelength 0.71073
_diffrn_reflns_av_R_equivalents 0.1388
_diffrn_reflns_av_sigmaI/netI 0.1182
_diffrn_reflns_limit_h_max 9
_diffrn_reflns_limit_h_min -11
_diffrn_reflns_limit_k_max 51
_diffrn_reflns_limit_k_min -49
_diffrn_reflns_limit_l_max 13
_diffrn_reflns_limit_l_min -11
_diffrn_reflns_number 21530
_diffrn_reflns_theta_full 25.99
_diffrn_reflns_theta_max 25.99
_diffrn_reflns_theta_min 1.94
_exptl_absorpt_coefficient_mu 0.087
_exptl_absorpt_correction_T_max 1.00000
_exptl_absorpt_correction_T_min 0.58262
_exptl_absorpt_correction_type empirical
_exptl_crystal_colour colorless
_exptl_crystal_density_diffrn 1.215
_exptl_crystal_density_method 'not measured'
_exptl_crystal_F_000 1536
_exptl_crystal_size_max 0.520
_exptl_crystal_size_mid 0.508
_exptl_crystal_size_min 0.302
_refine_diff_density_max 0.467
_refine_diff_density_min -0.378
_refine_diff_density_rms 0.075
_refine_ls_extinction_method none
_refine_ls_goodness_of_fit_ref 0.988
_refine_ls_hydrogen_treatment mixed
_refine_ls_matrix_type full
_refine_ls_number_parameters 461
_refine_ls_number_reflns 7708
_refine_ls_number_restraints 5
_refine_ls_restrained_S_all 1.015
_refine_ls_R_factor_all 0.1402
_refine_ls_R_factor_gt 0.0863
_refine_ls_shift/su_max 0.010
_refine_ls_shift/su_mean 0.000
_refine_ls_structure_factor_coef Fsqd
_refine_ls_weighting_details 'calc w=1/[\s^2^(Fo^2^)+(0.1386P)^2^+0.0000P] where P=(Fo^2^+2Fc^2^)/3'
_refine_ls_weighting_scheme calc
_refine_ls_wR_factor_gt 0.2344
_refine_ls_wR_factor_ref 0.2674
_reflns_number_gt 4069
_reflns_number_total 7708
_reflns_threshold_expression >2sigma(I)
_cod_data_source_file jo702046f-File003.cif
_cod_data_source_block cd25465
_cod_depositor_comments
;
The following automatic conversions were performed:
'_symmetry_cell_setting' value 'Monoclinic' changed to 'monoclinic'
according to '/home/saulius/struct/CIF-dictionaries/cif_core.dic'
dictionary named 'cif_core.dic' version 2.4.1 from 2010-06-29.

Automatic conversion script
Id: cif_fix_enum 1527 2010-12-29 10:47:43Z saulius 
;
_cod_original_sg_symbol_H-M 'P 21/n'
_cod_database_code 4023301

loop_
_symmetry_equiv_pos_as_xyz
'x, y, z'
'-x+1/2, y+1/2, -z+1/2'
'-x, -y, -z'
'x-1/2, -y-1/2, z-1/2'

loop_
_atom_site_label
_atom_site_type_symbol
_atom_site_fract_x
_atom_site_fract_y
_atom_site_fract_z
_atom_site_U_iso_or_equiv
_atom_site_adp_type
_atom_site_occupancy
_atom_site_symmetry_multiplicity
_atom_site_calc_flag
_atom_site_refinement_flags
_atom_site_disorder_assembly
_atom_site_disorder_group
F1 F 0.1752(2) 0.00049(4) 0.95464(19) 0.0661(6) Uani 1 1 d . . .
O1 O -0.3361(3) 0.00736(6) 0.6127(3) 0.0841(9) Uani 1 1 d . . .
O2 O 0.4407(3) 0.10399(6) 1.0560(3) 0.0820(8) Uani 1 1 d . . .
O3 O -0.0435(5) -0.14548(9) 0.7780(4) 0.162(2) Uani 1 1 d . . .
O4 O 0.0438(3) -0.10467(6) 0.9037(3) 0.0872(9) Uani 1 1 d . . .
O5 O 0.7887(3) -0.03330(6) 1.3953(3) 0.0848(9) Uani 1 1 d . . .
O6 O 0.5611(3) -0.02971(6) 1.2308(3) 0.0730(7) Uani 1 1 d . . .
O7 O -0.2407(3) 0.11470(6) 0.6878(3) 0.0717(7) Uani 1 1 d . . .
N1 N -0.1008(3) -0.00415(6) 0.7640(3) 0.0582(8) Uani 1 1 d D . .
N2 N 0.3388(3) 0.05359(7) 1.0326(3) 0.0591(8) Uani 1 1 d D . .
N3 N -0.1607(3) -0.06575(7) 0.7393(3) 0.0581(7) Uani 1 1 d . . .
N4 N 0.5829(3) 0.03113(7) 1.2072(3) 0.0545(7) Uani 1 1 d . . .
N5 N -0.0211(3) 0.13383(6) 0.6566(3) 0.0618(8) Uani 1 1 d . . .
C1 C -0.0310(3) 0.02597(8) 0.7948(3) 0.0523(8) Uani 1 1 d . . .
C2 C -0.0944(4) 0.05386(7) 0.7331(3) 0.0542(8) Uani 1 1 d . . .
H2 H -0.1919 0.0534 0.6675 0.065 Uiso 1 1 calc R . .
C3 C -0.0142(3) 0.08248(7) 0.7679(3) 0.0528(8) Uani 1 1 d . . .
C4 C 0.1305(3) 0.08378(8) 0.8690(3) 0.0549(8) Uani 1 1 d . . .
H4 H 0.1828 0.1031 0.8939 0.066 Uiso 1 1 calc R . .
C5 C 0.1942(3) 0.05588(8) 0.9308(3) 0.0524(8) Uani 1 1 d . . .
C6 C 0.1119(3) 0.02807(7) 0.8934(3) 0.0525(8) Uani 1 1 d . . .
C7 C -0.0997(4) 0.11179(8) 0.7008(3) 0.0545(8) Uani 1 1 d . . .
C8 C -0.2423(4) -0.01190(8) 0.6777(3) 0.0572(9) Uani 1 1 d . . .
C9 C -0.2742(4) -0.04687(8) 0.6655(3) 0.0534(8) Uani 1 1 d . . .
C10 C -0.4134(4) -0.05826(8) 0.5770(3) 0.0601(9) Uani 1 1 d . . .
H10 H -0.4903 -0.0443 0.5271 0.072 Uiso 1 1 calc R . .
C11 C -0.4345(4) -0.09058(9) 0.5653(4) 0.0692(10) Uani 1 1 d . . .
H11 H -0.5271 -0.0990 0.5074 0.083 Uiso 1 1 calc R . .
C12 C -0.3186(4) -0.11039(9) 0.6394(4) 0.0737(11) Uani 1 1 d . . .
H12 H -0.3305 -0.1324 0.6313 0.088 Uiso 1 1 calc R . .
C13 C -0.1831(4) -0.09726(9) 0.7266(4) 0.0656(10) Uani 1 1 d . . .
C14 C -0.0558(5) -0.11839(10) 0.8049(5) 0.0834(12) Uani 1 1 d . . .
C15 C 0.1733(5) -0.12410(12) 0.9879(5) 0.1080(16) Uani 1 1 d . . .
H15A H 0.1302 -0.1432 1.0110 0.162 Uiso 1 1 calc R . .
H15B H 0.2287 -0.1122 1.0633 0.162 Uiso 1 1 calc R . .
H15C H 0.2459 -0.1297 0.9444 0.162 Uiso 1 1 calc R . .
C16 C 0.4495(4) 0.07587(8) 1.0860(3) 0.0585(9) Uani 1 1 d . . .
C17 C 0.5898(3) 0.06210(8) 1.1906(3) 0.0540(8) Uani 1 1 d . . .
C18 C 0.7123(4) 0.08104(9) 1.2635(3) 0.0664(10) Uani 1 1 d . . .
H18 H 0.7131 0.1028 1.2485 0.080 Uiso 1 1 calc R . .
C19 C 0.8341(4) 0.06674(10) 1.3595(4) 0.0722(11) Uani 1 1 d . . .
H19 H 0.9189 0.0788 1.4105 0.087 Uiso 1 1 calc R . .
C20 C 0.8291(4) 0.03495(10) 1.3788(4) 0.0692(10) Uani 1 1 d . . .
H20 H 0.9093 0.0251 1.4442 0.083 Uiso 1 1 calc R . .
C21 C 0.7022(3) 0.01718(9) 1.2993(3) 0.0574(9) Uani 1 1 d . . .
C22 C 0.6911(4) -0.01791(9) 1.3158(3) 0.0623(9) Uani 1 1 d . . .
C23 C 0.5269(5) -0.06312(9) 1.2366(4) 0.0807(12) Uani 1 1 d . . .
H23A H 0.5784 -0.0708 1.3216 0.121 Uiso 1 1 calc R . .
H23B H 0.5655 -0.0747 1.1788 0.121 Uiso 1 1 calc R . .
H23C H 0.4141 -0.0661 1.2132 0.121 Uiso 1 1 calc R . .
C24 C -0.1133(4) 0.16224(8) 0.5968(4) 0.0698(10) Uani 1 1 d . . .
H24A H -0.0409 0.1800 0.6039 0.084 Uiso 1 1 calc R . .
H24B H -0.1846 0.1679 0.6424 0.084 Uiso 1 1 calc R . .
C25 C -0.2107(4) 0.15689(9) 0.4559(4) 0.0774(11) Uani 1 1 d . . .
H25A H -0.1384 0.1547 0.4082 0.093 Uiso 1 1 calc R . .
H25B H -0.2691 0.1370 0.4476 0.093 Uiso 1 1 calc R . .
C26 C -0.3250(5) 0.18315(11) 0.3993(5) 0.1053(16) Uani 1 1 d . . .
H26A H -0.2659 0.2028 0.4058 0.126 Uiso 1 1 calc R . .
H26B H -0.3947 0.1857 0.4490 0.126 Uiso 1 1 calc R . .
C27 C -0.4261(6) 0.17807(12) 0.2616(5) 0.1156(18) Uani 1 1 d . . .
H27A H -0.3570 0.1781 0.2106 0.139 Uiso 1 1 calc R . .
H27B H -0.4749 0.1572 0.2536 0.139 Uiso 1 1 calc R . .
C28 C -0.5532(9) 0.20208(18) 0.2082(7) 0.180(3) Uani 1 1 d . . .
H28A H -0.5038 0.2223 0.2015 0.216 Uiso 1 1 calc R . .
H28B H -0.6102 0.2050 0.2675 0.216 Uiso 1 1 calc R . .
C29 C -0.6701(8) 0.19401(18) 0.0811(7) 0.163(3) Uani 1 1 d . . .
H29A H -0.7228 0.1741 0.0867 0.196 Uiso 1 1 calc R . .
H29B H -0.6149 0.1911 0.0205 0.196 Uiso 1 1 calc R . .
C30 C -0.7967(11) 0.2210(2) 0.0336(10) 0.230(4) Uiso 1 1 d D . .
H30A H -0.8453 0.2257 0.0974 0.276 Uiso 1 1 calc R . .
H30B H -0.7476 0.2403 0.0166 0.276 Uiso 1 1 calc R . .
C31 C -0.9161(11) 0.2093(3) -0.0831(11) 0.229(5) Uiso 1 1 d D . .
H31A H -0.8728 0.2095 -0.1510 0.288 Uiso 1 1 calc R . .
H31B H -1.0082 0.2228 -0.1049 0.288 Uiso 1 1 calc R . .
H31C H -0.9456 0.1879 -0.0700 0.288 Uiso 1 1 calc R . .
C32 C 0.1339(4) 0.12998(8) 0.6431(4) 0.0672(10) Uani 1 1 d . . .
H32A H 0.1243 0.1343 0.5554 0.081 Uiso 1 1 calc R . .
H32B H 0.1673 0.1080 0.6613 0.081 Uiso 1 1 calc R . .
C33 C 0.2620(4) 0.15161(9) 0.7298(4) 0.0774(11) Uani 1 1 d . . .
H33A H 0.2199 0.1731 0.7236 0.093 Uiso 1 1 calc R . .
H33B H 0.2854 0.1446 0.8170 0.093 Uiso 1 1 calc R . .
C34 C 0.4120(5) 0.15255(9) 0.7016(5) 0.0933(15) Uani 1 1 d . . .
H34A H 0.3889 0.1598 0.6147 0.112 Uiso 1 1 calc R . .
H34B H 0.4538 0.1310 0.7072 0.112 Uiso 1 1 calc R . .
C35 C 0.5382(5) 0.17368(10) 0.7881(6) 0.1050(17) Uani 1 1 d . . .
H35A H 0.5544 0.1677 0.8755 0.126 Uiso 1 1 calc R . .
H35B H 0.6371 0.1698 0.7725 0.126 Uiso 1 1 calc R . .
C36 C 0.5022(6) 0.20844(12) 0.7732(7) 0.131(2) Uani 1 1 d . . .
H36A H 0.4006 0.2122 0.7844 0.158 Uiso 1 1 calc R . .
H36B H 0.4920 0.2148 0.6872 0.158 Uiso 1 1 calc R . .
C37 C 0.6270(8) 0.22922(16) 0.8662(9) 0.184(3) Uani 1 1 d D . .
H37A H 0.7263 0.2282 0.8490 0.221 Uiso 1 1 calc R . .
H37B H 0.6460 0.2222 0.9529 0.221 Uiso 1 1 calc R . .
C38 C 0.5579(11) 0.2653(2) 0.8467(11) 0.219(4) Uiso 1 1 d D . .
H38A H 0.5552 0.2739 0.7652 0.263 Uiso 1 1 calc R . .
H38B H 0.4515 0.2661 0.8514 0.263 Uiso 1 1 calc R . .
C39 C 0.6699(13) 0.2831(3) 0.9518(12) 0.227(6) Uiso 1 1 d D . .
H39A H 0.7767 0.2774 0.9590 0.291 Uiso 1 1 calc R . .
H39B H 0.6520 0.2779 1.0297 0.291 Uiso 1 1 calc R . .
H39C H 0.6545 0.3055 0.9358 0.291 Uiso 1 1 calc R . .
H1 H -0.039(3) -0.0184(6) 0.799(3) 0.064(11) Uiso 1 1 d D . .
H2A H 0.371(3) 0.0348(5) 1.063(3) 0.060(10) Uiso 1 1 d D . .

loop_
_atom_site_aniso_label
_atom_site_aniso_U_11
_atom_site_aniso_U_22
_atom_site_aniso_U_33
_atom_site_aniso_U_23
_atom_site_aniso_U_13
_atom_site_aniso_U_12
F1 0.0650(12) 0.0565(11) 0.0599(13) 0.0128(9) -0.0012(9) 0.0046(8)
O1 0.0617(15) 0.0622(15) 0.097(2) 0.0031(14) -0.0150(14) 0.0017(12)
O2 0.0830(17) 0.0609(16) 0.074(2) 0.0043(14) -0.0105(14) -0.0053(13)
O3 0.184(4) 0.078(2) 0.158(4) -0.013(2) -0.029(3) 0.034(2)
O4 0.0896(19) 0.0806(18) 0.073(2) 0.0087(16) 0.0036(15) 0.0154(15)
O5 0.0754(17) 0.0929(19) 0.075(2) 0.0230(16) 0.0100(14) 0.0256(14)
O6 0.0713(16) 0.0658(15) 0.0696(19) 0.0023(13) 0.0075(13) 0.0028(12)
O7 0.0521(14) 0.0712(16) 0.0831(19) 0.0102(14) 0.0115(12) 0.0106(11)
N1 0.0511(16) 0.0510(16) 0.0585(19) 0.0059(14) 0.0002(14) -0.0008(13)
N2 0.0554(16) 0.0544(17) 0.0519(19) 0.0047(14) -0.0027(13) -0.0012(13)
N3 0.0561(16) 0.0601(17) 0.0533(18) 0.0000(14) 0.0123(13) -0.0025(13)
N4 0.0495(15) 0.0657(18) 0.0395(16) 0.0042(13) 0.0035(12) 0.0039(12)
N5 0.0550(16) 0.0522(16) 0.068(2) 0.0060(14) 0.0080(14) 0.0067(13)
C1 0.0456(17) 0.0589(19) 0.047(2) 0.0005(16) 0.0087(14) 0.0028(14)
C2 0.0462(17) 0.0579(19) 0.050(2) 0.0007(16) 0.0045(14) 0.0032(14)
C3 0.0473(17) 0.0564(19) 0.048(2) 0.0037(15) 0.0075(14) 0.0036(14)
C4 0.0520(18) 0.0544(19) 0.051(2) -0.0010(16) 0.0073(15) -0.0007(14)
C5 0.0441(17) 0.063(2) 0.0439(19) 0.0024(16) 0.0066(14) 0.0042(14)
C6 0.0496(17) 0.0517(18) 0.049(2) 0.0043(15) 0.0070(14) 0.0038(14)
C7 0.0510(19) 0.0548(19) 0.050(2) -0.0018(16) 0.0067(15) 0.0054(15)
C8 0.0466(17) 0.062(2) 0.055(2) 0.0023(17) 0.0063(15) 0.0006(15)
C9 0.0470(17) 0.0583(19) 0.053(2) -0.0020(16) 0.0140(15) -0.0020(14)
C10 0.0504(18) 0.068(2) 0.055(2) 0.0019(18) 0.0094(15) -0.0045(15)
C11 0.063(2) 0.076(2) 0.060(2) -0.007(2) 0.0100(18) -0.0202(18)
C12 0.078(3) 0.066(2) 0.070(3) -0.004(2) 0.016(2) -0.0129(19)
C13 0.067(2) 0.065(2) 0.062(2) -0.0008(19) 0.0181(18) -0.0026(17)
C14 0.091(3) 0.061(2) 0.087(3) 0.005(2) 0.015(3) 0.005(2)
C15 0.106(3) 0.105(3) 0.091(4) 0.024(3) 0.005(3) 0.030(3)
C16 0.060(2) 0.062(2) 0.044(2) -0.0006(17) 0.0041(15) -0.0017(16)
C17 0.0491(18) 0.063(2) 0.045(2) -0.0046(16) 0.0090(14) -0.0029(15)
C18 0.066(2) 0.072(2) 0.055(2) -0.0006(19) 0.0111(18) -0.0135(17)
C19 0.056(2) 0.090(3) 0.055(2) -0.003(2) -0.0029(17) -0.0143(19)
C20 0.0474(19) 0.101(3) 0.047(2) 0.004(2) -0.0007(15) 0.0062(18)
C21 0.0459(18) 0.077(2) 0.045(2) -0.0009(17) 0.0093(15) 0.0046(15)
C22 0.055(2) 0.080(2) 0.050(2) 0.0002(19) 0.0150(17) 0.0104(18)
C23 0.100(3) 0.060(2) 0.083(3) 0.002(2) 0.032(2) 0.004(2)
C24 0.072(2) 0.0490(19) 0.077(3) 0.0073(18) 0.0103(19) 0.0085(16)
C25 0.080(2) 0.067(2) 0.070(3) 0.013(2) 0.005(2) 0.0052(18)
C26 0.112(4) 0.094(3) 0.086(4) 0.019(3) 0.002(3) 0.031(3)
C27 0.126(4) 0.111(4) 0.092(4) 0.027(3) 0.013(3) 0.028(3)
C28 0.197(7) 0.187(7) 0.116(6) 0.034(5) 0.001(5) 0.098(6)
C29 0.170(6) 0.200(7) 0.106(5) 0.051(5) 0.026(4) 0.083(5)
C32 0.067(2) 0.058(2) 0.074(3) 0.0089(19) 0.0198(19) 0.0030(16)
C33 0.066(2) 0.072(2) 0.088(3) 0.002(2) 0.018(2) -0.0023(18)
C34 0.075(3) 0.067(2) 0.139(5) 0.000(3) 0.037(3) -0.0018(19)
C35 0.077(3) 0.085(3) 0.154(5) -0.016(3) 0.041(3) -0.010(2)
C36 0.121(4) 0.096(4) 0.187(7) -0.037(4) 0.065(4) -0.032(3)
C37 0.162(6) 0.129(5) 0.263(10) -0.036(6) 0.074(6) -0.035(5)

loop_
_atom_type_symbol
_atom_type_description
_atom_type_scat_dispersion_real
_atom_type_scat_dispersion_imag
_atom_type_scat_source
C C 0.0033 0.0016 'International Tables Vol C Tables 4.2.6.8 and 6.1.1.4'
H H 0.0000 0.0000 'International Tables Vol C Tables 4.2.6.8 and 6.1.1.4'
N N 0.0061 0.0033 'International Tables Vol C Tables 4.2.6.8 and 6.1.1.4'
O O 0.0106 0.0060 'International Tables Vol C Tables 4.2.6.8 and 6.1.1.4'
F F 0.0171 0.0103 'International Tables Vol C Tables 4.2.6.8 and 6.1.1.4'

loop_
_geom_angle_atom_site_label_1
_geom_angle_atom_site_label_2
_geom_angle_atom_site_label_3
_geom_angle
_geom_angle_site_symmetry_1
_geom_angle_site_symmetry_3
_geom_angle_publ_flag
C14 O4 C15 117.7(3) . . ?
C22 O6 C23 118.7(3) . . ?
C8 N1 C1 128.8(3) . . ?
C8 N1 H1 119(2) . . ?
C1 N1 H1 112(2) . . ?
C16 N2 C5 130.4(3) . . ?
C16 N2 H2A 111(2) . . ?
C5 N2 H2A 118(2) . . ?
C9 N3 C13 117.8(3) . . ?
C17 N4 C21 118.4(3) . . ?
C7 N5 C32 126.4(3) . . ?
C7 N5 C24 116.0(3) . . ?
C32 N5 C24 116.7(3) . . ?
C6 C1 C2 117.3(3) . . ?
C6 C1 N1 118.0(3) . . ?
C2 C1 N1 124.7(3) . . ?
C1 C2 C3 120.6(3) . . ?
C1 C2 H2 119.7 . . ?
C3 C2 H2 119.7 . . ?
C2 C3 C4 120.6(3) . . ?
C2 C3 C7 116.1(3) . . ?
C4 C3 C7 122.9(3) . . ?
C5 C4 C3 118.8(3) . . ?
C5 C4 H4 120.6 . . ?
C3 C4 H4 120.6 . . ?
C6 C5 C4 118.8(3) . . ?
C6 C5 N2 116.2(3) . . ?
C4 C5 N2 125.0(3) . . ?
F1 C6 C5 118.7(3) . . ?
F1 C6 C1 117.5(3) . . ?
C5 C6 C1 123.8(3) . . ?
O7 C7 N5 122.0(3) . . ?
O7 C7 C3 118.0(3) . . ?
N5 C7 C3 120.1(3) . . ?
O1 C8 N1 124.0(3) . . ?
O1 C8 C9 121.9(3) . . ?
N1 C8 C9 114.0(3) . . ?
N3 C9 C10 123.3(3) . . ?
N3 C9 C8 116.5(3) . . ?
C10 C9 C8 120.1(3) . . ?
C11 C10 C9 118.1(3) . . ?
C11 C10 H10 121.0 . . ?
C9 C10 H10 121.0 . . ?
C12 C11 C10 119.5(3) . . ?
C12 C11 H11 120.2 . . ?
C10 C11 H11 120.2 . . ?
C11 C12 C13 119.2(4) . . ?
C11 C12 H12 120.4 . . ?
C13 C12 H12 120.4 . . ?
N3 C13 C12 122.1(3) . . ?
N3 C13 C14 118.3(3) . . ?
C12 C13 C14 119.6(4) . . ?
O3 C14 O4 123.0(4) . . ?
O3 C14 C13 122.9(4) . . ?
O4 C14 C13 114.1(4) . . ?
O4 C15 H15A 109.5 . . ?
O4 C15 H15B 109.5 . . ?
H15A C15 H15B 109.5 . . ?
O4 C15 H15C 109.5 . . ?
H15A C15 H15C 109.5 . . ?
H15B C15 H15C 109.5 . . ?
O2 C16 N2 125.5(3) . . ?
O2 C16 C17 122.8(3) . . ?
N2 C16 C17 111.8(3) . . ?
N4 C17 C18 123.6(3) . . ?
N4 C17 C16 114.8(3) . . ?
C18 C17 C16 121.6(3) . . ?
C17 C18 C19 118.0(3) . . ?
C17 C18 H18 121.0 . . ?
C19 C18 H18 121.0 . . ?
C20 C19 C18 119.5(3) . . ?
C20 C19 H19 120.3 . . ?
C18 C19 H19 120.3 . . ?
C19 C20 C21 119.2(3) . . ?
C19 C20 H20 120.4 . . ?
C21 C20 H20 120.4 . . ?
N4 C21 C20 121.3(3) . . ?
N4 C21 C22 117.2(3) . . ?
C20 C21 C22 121.4(3) . . ?
O5 C22 O6 124.9(4) . . ?
O5 C22 C21 124.1(3) . . ?
O6 C22 C21 111.1(3) . . ?
O6 C23 H23A 109.5 . . ?
O6 C23 H23B 109.5 . . ?
H23A C23 H23B 109.5 . . ?
O6 C23 H23C 109.5 . . ?
H23A C23 H23C 109.5 . . ?
H23B C23 H23C 109.5 . . ?
N5 C24 C25 112.5(3) . . ?
N5 C24 H24A 109.1 . . ?
C25 C24 H24A 109.1 . . ?
N5 C24 H24B 109.1 . . ?
C25 C24 H24B 109.1 . . ?
H24A C24 H24B 107.8 . . ?
C26 C25 C24 113.4(4) . . ?
C26 C25 H25A 108.9 . . ?
C24 C25 H25A 108.9 . . ?
C26 C25 H25B 108.9 . . ?
C24 C25 H25B 108.9 . . ?
H25A C25 H25B 107.7 . . ?
C25 C26 C27 114.6(4) . . ?
C25 C26 H26A 108.6 . . ?
C27 C26 H26A 108.6 . . ?
C25 C26 H26B 108.6 . . ?
C27 C26 H26B 108.6 . . ?
H26A C26 H26B 107.6 . . ?
C28 C27 C26 115.2(5) . . ?
C28 C27 H27A 108.5 . . ?
C26 C27 H27A 108.5 . . ?
C28 C27 H27B 108.5 . . ?
C26 C27 H27B 108.5 . . ?
H27A C27 H27B 107.5 . . ?
C27 C28 C29 115.1(6) . . ?
C27 C28 H28A 108.5 . . ?
C29 C28 H28A 108.5 . . ?
C27 C28 H28B 108.5 . . ?
C29 C28 H28B 108.5 . . ?
H28A C28 H28B 107.5 . . ?
C28 C29 C30 110.7(7) . . ?
C28 C29 H29A 109.5 . . ?
C30 C29 H29A 109.5 . . ?
C28 C29 H29B 109.5 . . ?
C30 C29 H29B 109.5 . . ?
H29A C29 H29B 108.1 . . ?
C31 C30 C29 106.6(8) . . ?
C31 C30 H30A 110.4 . . ?
C29 C30 H30A 110.4 . . ?
C31 C30 H30B 110.4 . . ?
C29 C30 H30B 110.4 . . ?
H30A C30 H30B 108.6 . . ?
C30 C31 H31A 109.5 . . ?
C30 C31 H31B 109.5 . . ?
H31A C31 H31B 109.5 . . ?
C30 C31 H31C 109.5 . . ?
H31A C31 H31C 109.5 . . ?
H31B C31 H31C 109.5 . . ?
N5 C32 C33 114.0(3) . . ?
N5 C32 H32A 108.8 . . ?
C33 C32 H32A 108.8 . . ?
N5 C32 H32B 108.8 . . ?
C33 C32 H32B 108.8 . . ?
H32A C32 H32B 107.7 . . ?
C34 C33 C32 115.0(4) . . ?
C34 C33 H33A 108.5 . . ?
C32 C33 H33A 108.5 . . ?
C34 C33 H33B 108.5 . . ?
C32 C33 H33B 108.5 . . ?
H33A C33 H33B 107.5 . . ?
C33 C34 C35 114.7(4) . . ?
C33 C34 H34A 108.6 . . ?
C35 C34 H34A 108.6 . . ?
C33 C34 H34B 108.6 . . ?
C35 C34 H34B 108.6 . . ?
H34A C34 H34B 107.6 . . ?
C36 C35 C34 114.8(4) . . ?
C36 C35 H35A 108.6 . . ?
C34 C35 H35A 108.6 . . ?
C36 C35 H35B 108.6 . . ?
C34 C35 H35B 108.6 . . ?
H35A C35 H35B 107.5 . . ?
C35 C36 C37 113.9(5) . . ?
C35 C36 H36A 108.8 . . ?
C37 C36 H36A 108.8 . . ?
C35 C36 H36B 108.8 . . ?
C37 C36 H36B 108.8 . . ?
H36A C36 H36B 107.7 . . ?
C36 C37 C38 106.6(6) . . ?
C36 C37 H37A 110.4 . . ?
C38 C37 H37A 110.4 . . ?
C36 C37 H37B 110.4 . . ?
C38 C37 H37B 110.4 . . ?
H37A C37 H37B 108.6 . . ?
C39 C38 C37 103.9(8) . . ?
C39 C38 H38A 111.0 . . ?
C37 C38 H38A 111.0 . . ?
C39 C38 H38B 111.0 . . ?
C37 C38 H38B 111.0 . . ?
H38A C38 H38B 109.0 . . ?
C38 C39 H39A 109.5 . . ?
C38 C39 H39B 109.5 . . ?
H39A C39 H39B 109.5 . . ?
C38 C39 H39C 109.5 . . ?
H39A C39 H39C 109.5 . . ?
H39B C39 H39C 109.5 . . ?

loop_
_geom_bond_atom_site_label_1
_geom_bond_atom_site_label_2
_geom_bond_distance
_geom_bond_site_symmetry_2
_geom_bond_publ_flag
F1 C6 1.365(3) . ?
O1 C8 1.212(4) . ?
O2 C16 1.221(4) . ?
O3 C14 1.189(5) . ?
O4 C14 1.295(5) . ?
O4 C15 1.466(5) . ?
O5 C22 1.201(4) . ?
O6 C22 1.323(4) . ?
O6 C23 1.440(4) . ?
O7 C7 1.224(4) . ?
N1 C8 1.345(4) . ?
N1 C1 1.399(4) . ?
N1 H1 0.818(18) . ?
N2 C16 1.344(4) . ?
N2 C5 1.407(4) . ?
N2 H2A 0.866(18) . ?
N3 C9 1.330(4) . ?
N3 C13 1.337(4) . ?
N4 C17 1.316(4) . ?
N4 C21 1.339(4) . ?
N5 C7 1.351(4) . ?
N5 C32 1.451(4) . ?
N5 C24 1.473(4) . ?
C1 C6 1.378(4) . ?
C1 C2 1.378(4) . ?
C2 C3 1.384(4) . ?
C2 H2 0.9300 . ?
C3 C4 1.401(4) . ?
C3 C7 1.506(4) . ?
C4 C5 1.380(4) . ?
C4 H4 0.9300 . ?
C5 C6 1.367(4) . ?
C8 C9 1.491(5) . ?
C9 C10 1.386(4) . ?
C10 C11 1.369(5) . ?
C10 H10 0.9300 . ?
C11 C12 1.366(5) . ?
C11 H11 0.9300 . ?
C12 C13 1.386(5) . ?
C12 H12 0.9300 . ?
C13 C14 1.474(5) . ?
C15 H15A 0.9600 . ?
C15 H15B 0.9600 . ?
C15 H15C 0.9600 . ?
C16 C17 1.510(4) . ?
C17 C18 1.375(4) . ?
C18 C19 1.380(5) . ?
C18 H18 0.9300 . ?
C19 C20 1.353(5) . ?
C19 H19 0.9300 . ?
C20 C21 1.396(5) . ?
C20 H20 0.9300 . ?
C21 C22 1.490(5) . ?
C23 H23A 0.9600 . ?
C23 H23B 0.9600 . ?
C23 H23C 0.9600 . ?
C24 C25 1.535(5) . ?
C24 H24A 0.9700 . ?
C24 H24B 0.9700 . ?
C25 C26 1.490(5) . ?
C25 H25A 0.9700 . ?
C25 H25B 0.9700 . ?
C26 C27 1.512(7) . ?
C26 H26A 0.9700 . ?
C26 H26B 0.9700 . ?
C27 C28 1.484(7) . ?
C27 H27A 0.9700 . ?
C27 H27B 0.9700 . ?
C28 C29 1.489(9) . ?
C28 H28A 0.9700 . ?
C28 H28B 0.9700 . ?
C29 C30 1.562(9) . ?
C29 H29A 0.9700 . ?
C29 H29B 0.9700 . ?
C30 C31 1.461(10) . ?
C30 H30A 0.9700 . ?
C30 H30B 0.9700 . ?
C31 H31A 0.9600 . ?
C31 H31B 0.9600 . ?
C31 H31C 0.9600 . ?
C32 C33 1.523(5) . ?
C32 H32A 0.9700 . ?
C32 H32B 0.9700 . ?
C33 C34 1.476(5) . ?
C33 H33A 0.9700 . ?
C33 H33B 0.9700 . ?
C34 C35 1.500(6) . ?
C34 H34A 0.9700 . ?
C34 H34B 0.9700 . ?
C35 C36 1.490(6) . ?
C35 H35A 0.9700 . ?
C35 H35B 0.9700 . ?
C36 C37 1.516(8) . ?
C36 H36A 0.9700 . ?
C36 H36B 0.9700 . ?
C37 C38 1.621(9) . ?
C37 H37A 0.9700 . ?
C37 H37B 0.9700 . ?
C38 C39 1.462(10) . ?
C38 H38A 0.9700 . ?
C38 H38B 0.9700 . ?
C39 H39A 0.9600 . ?
C39 H39B 0.9600 . ?
C39 H39C 0.9600 . ?

loop_
_geom_hbond_atom_site_label_D
_geom_hbond_atom_site_label_H
_geom_hbond_atom_site_label_A
_geom_hbond_distance_DH
_geom_hbond_distance_HA
_geom_hbond_distance_DA
_geom_hbond_angle_DHA
_geom_hbond_site_symmetry_A
N1 H1 N3 0.818(18) 2.25(3) 2.633(4) 109(3) .
N2 H2A N4 0.866(18) 2.04(3) 2.563(3) 118(3) .

loop_
_geom_torsion_atom_site_label_1
_geom_torsion_atom_site_label_2
_geom_torsion_atom_site_label_3
_geom_torsion_atom_site_label_4
_geom_torsion
_geom_torsion_site_symmetry_1
_geom_torsion_site_symmetry_2
_geom_torsion_site_symmetry_3
_geom_torsion_site_symmetry_4
_geom_torsion_publ_flag
C8 N1 C1 C6 175.8(4) . . . . ?
C8 N1 C1 C2 -4.6(6) . . . . ?
C6 C1 C2 C3 1.6(5) . . . . ?
N1 C1 C2 C3 -178.0(3) . . . . ?
C1 C2 C3 C4 -1.9(5) . . . . ?
C1 C2 C3 C7 -175.7(3) . . . . ?
C2 C3 C4 C5 1.9(5) . . . . ?
C7 C3 C4 C5 175.2(3) . . . . ?
C3 C4 C5 C6 -1.6(5) . . . . ?
C3 C4 C5 N2 179.4(3) . . . . ?
C16 N2 C5 C6 175.9(4) . . . . ?
C16 N2 C5 C4 -5.1(6) . . . . ?
C4 C5 C6 F1 179.9(3) . . . . ?
N2 C5 C6 F1 -1.0(5) . . . . ?
C4 C5 C6 C1 1.4(6) . . . . ?
N2 C5 C6 C1 -179.5(3) . . . . ?
C2 C1 C6 F1 -179.9(3) . . . . ?
N1 C1 C6 F1 -0.3(5) . . . . ?
C2 C1 C6 C5 -1.3(5) . . . . ?
N1 C1 C6 C5 178.3(3) . . . . ?
C32 N5 C7 O7 -166.5(3) . . . . ?
C24 N5 C7 O7 2.6(5) . . . . ?
C32 N5 C7 C3 13.2(5) . . . . ?
C24 N5 C7 C3 -177.7(3) . . . . ?
C2 C3 C7 O7 44.3(5) . . . . ?
C4 C3 C7 O7 -129.3(4) . . . . ?
C2 C3 C7 N5 -135.5(3) . . . . ?
C4 C3 C7 N5 51.0(5) . . . . ?
C1 N1 C8 O1 -1.8(7) . . . . ?
C1 N1 C8 C9 176.8(3) . . . . ?
C13 N3 C9 C10 0.2(5) . . . . ?
C13 N3 C9 C8 -177.3(3) . . . . ?
O1 C8 C9 N3 178.2(4) . . . . ?
N1 C8 C9 N3 -0.4(5) . . . . ?
O1 C8 C9 C10 0.6(6) . . . . ?
N1 C8 C9 C10 -177.9(3) . . . . ?
N3 C9 C10 C11 -0.1(6) . . . . ?
C8 C9 C10 C11 177.3(3) . . . . ?
C9 C10 C11 C12 -0.6(6) . . . . ?
C10 C11 C12 C13 1.2(6) . . . . ?
C9 N3 C13 C12 0.4(6) . . . . ?
C9 N3 C13 C14 178.0(3) . . . . ?
C11 C12 C13 N3 -1.1(6) . . . . ?
C11 C12 C13 C14 -178.7(4) . . . . ?
C15 O4 C14 O3 -2.5(8) . . . . ?
C15 O4 C14 C13 179.3(4) . . . . ?
N3 C13 C14 O3 -159.0(5) . . . . ?
C12 C13 C14 O3 18.7(7) . . . . ?
N3 C13 C14 O4 19.3(6) . . . . ?
C12 C13 C14 O4 -163.1(4) . . . . ?
C5 N2 C16 O2 2.7(7) . . . . ?
C5 N2 C16 C17 -177.7(3) . . . . ?
C21 N4 C17 C18 -0.6(5) . . . . ?
C21 N4 C17 C16 -179.2(3) . . . . ?
O2 C16 C17 N4 -177.5(4) . . . . ?
N2 C16 C17 N4 2.9(5) . . . . ?
O2 C16 C17 C18 3.8(6) . . . . ?
N2 C16 C17 C18 -175.8(3) . . . . ?
N4 C17 C18 C19 -0.3(6) . . . . ?
C16 C17 C18 C19 178.3(3) . . . . ?
C17 C18 C19 C20 -0.1(6) . . . . ?
C18 C19 C20 C21 1.3(6) . . . . ?
C17 N4 C21 C20 1.8(5) . . . . ?
C17 N4 C21 C22 -180.0(3) . . . . ?
C19 C20 C21 N4 -2.2(6) . . . . ?
C19 C20 C21 C22 179.7(3) . . . . ?
C23 O6 C22 O5 3.6(6) . . . . ?
C23 O6 C22 C21 -177.0(3) . . . . ?
N4 C21 C22 O5 -179.2(4) . . . . ?
C20 C21 C22 O5 -1.0(6) . . . . ?
N4 C21 C22 O6 1.4(4) . . . . ?
C20 C21 C22 O6 179.6(3) . . . . ?
C7 N5 C24 C25 -84.6(4) . . . . ?
C32 N5 C24 C25 85.6(4) . . . . ?
N5 C24 C25 C26 170.4(4) . . . . ?
C24 C25 C26 C27 -178.3(4) . . . . ?
C25 C26 C27 C28 173.2(6) . . . . ?
C26 C27 C28 C29 -169.6(6) . . . . ?
C27 C28 C29 C30 -179.3(7) . . . . ?
C28 C29 C30 C31 -173.3(8) . . . . ?
C7 N5 C32 C33 -114.6(4) . . . . ?
C24 N5 C32 C33 76.4(4) . . . . ?
N5 C32 C33 C34 -169.2(3) . . . . ?
C32 C33 C34 C35 -179.5(4) . . . . ?
C33 C34 C35 C36 -68.5(6) . . . . ?
C34 C35 C36 C37 176.9(6) . . . . ?
C35 C36 C37 C38 -173.6(6) . . . . ?
C36 C37 C38 C39 171.0(9) . . . . ?

loop_
_cod_related_entry_id
_cod_related_entry_database
_cod_related_entry_code
1 ChemSpider 30658644
